data_7718150
loop_
_publ_author_name
'Topi&#x107;, Edi'
'Sarjanovi&#x107;, Josipa'
'Musija, Danijela'
'Mandari&#x107;, Mirna'
'Cocut, Andrea'
'Hrenar, Tomica'
'Agustin, Dominique'
'Pisk, Jana'
'Vrdoljak, Vi&#x161;nja'

_publ_section_title
;
 Influence of ancillary ligands on the formation and functionality of
 oxovanadium(V) metallosupramolecular assemblies: advanced computational
 and catalytic analyses.
;
_journal_issue 13
_journal_name_full 'Dalton transactions (Cambridge, England : 2003)'
_journal_page_first 5532
_journal_page_last 5545
_journal_paper_doi 10.1039/d5dt00105f
_journal_volume 54
_journal_year 2025
_chemical_formula_moiety 'C64 H64 N12 O20 V4'
_chemical_formula_sum 'C64 H64 N12 O20 V4'
_chemical_formula_weight 1525.03
_chemical_name_systematic tetrakis(ethoxo-oxo-(N'-(3-methoxy-2-oxo-benzylidene)isonicotinoylhydrazonato)vanadium(v))
_space_group_crystal_system tetragonal
_space_group_IT_number 88
_space_group_name_Hall '-I 4ad'
_space_group_name_H-M_alt 'I 41/a :2'
_atom_sites_solution_hydrogens geom
_audit_creation_date 2025-02-12
_audit_creation_method
;
Olex2 1.5
(compiled 2024.02.16 svn.r378c4104 for OlexSys, GUI svn.r6928)
;
_audit_update_record
;
2025-02-13 deposited with the CCDC.	2025-02-26 downloaded from the CCDC.
;
_cell_angle_alpha 90
_cell_angle_beta 90
_cell_angle_gamma 90
_cell_formula_units_Z 4
_cell_length_a 17.6211(4)
_cell_length_b 17.6211(4)
_cell_length_c 21.2898(9)
_cell_measurement_reflns_used 6752
_cell_measurement_temperature 173.16(10)
_cell_measurement_theta_max 76.4740
_cell_measurement_theta_min 3.2480
_cell_volume 6610.6(4)
_computing_cell_refinement 'CrysAlisPro 1.171.41.92a (Rigaku OD, 2020)'
_computing_data_collection 'CrysAlisPro 1.171.41.92a (Rigaku OD, 2020)'
_computing_data_reduction 'CrysAlisPro 1.171.41.92a (Rigaku OD, 2020)'
_computing_molecular_graphics 'Olex2 1.5 (Dolomanov et al., 2009)'
_computing_publication_material 'Olex2 1.5 (Dolomanov et al., 2009)'
_computing_structure_refinement 'SHELXL 2019/3 (Sheldrick, 2015)'
_computing_structure_solution 'SHELXT 2018/2 (Sheldrick, 2018)'
_diffrn_ambient_temperature 173.15
_diffrn_detector_area_resol_mean 10.0000
_diffrn_detector_type HyPix
_diffrn_measured_fraction_theta_full 0.996
_diffrn_measured_fraction_theta_max 0.973
_diffrn_measurement_details
;
List of Runs (angles in degrees, time in seconds):

  # Type    Start    End  Width  t~exp~   \w     \q     \k     \f   Frames
#--------------------------------------------------------------------------
  1  \w     47.00  72.00   0.50    0.60    --   46.91  52.00-124.00   50
  2  \w    119.00 174.00   0.50    1.00    --  107.75  52.00-124.00  110
  3  \w    134.00 159.00   0.50    1.00    --  107.75  15.00 -90.00   50
  4  \w     83.00 109.00   0.50    0.60    --   46.91  52.00-124.00   52
  5  \w    -25.00  27.00   0.50    0.60    --  -46.91  19.00  60.00  104
  6  \w    -59.00 -34.00   0.50    1.00    --  -86.25  52.00-124.00   50
  7  \w   -118.00 -76.00   0.50    0.60    --  -46.91-125.00  30.00   84
  8  \w     41.00  67.00   0.50    1.00    --  107.75 -77.00 -60.00   52
  9  \w     75.00 101.00   0.50    1.00    --  107.75 -77.00 -90.00   52
 10  \w     47.00  89.00   0.50    1.00    --  107.75 -77.00-120.00   84
 11  \w     39.00  71.00   0.50    1.00    --  107.75 -77.00 -90.00   64
 12  \w     39.00  64.00   0.50    1.00    --  107.75 -61.00-150.00   50
 13  \w     75.00 100.00   0.50    1.00    --  107.75 -77.00 -60.00   50
 14  \w     39.00  64.00   0.50    1.00    --  107.75 -61.00 -30.00   50
 15  \w     43.00  70.00   0.50    1.00    --  107.75 -61.00  90.00   54
 16  \w     36.00  67.00   0.50    1.00    --  107.75 -61.00 120.00   62
 17  \w     35.00  61.00   0.50    1.00    --  107.75 -61.00 -90.00   52
 18  \w     79.00 104.00   0.50    1.00    --  107.75 -95.00 -90.00   50
 19  \w     74.00 102.00   0.50    1.00    --  107.75 -92.00-131.00   56
 20  \w     42.00  67.00   0.50    1.00    --  107.75 -95.00 -90.00   50
;
_diffrn_measurement_device 'four-circle diffractometer'
_diffrn_measurement_device_type 'XtaLAB Synergy, Dualflex, HyPix'
_diffrn_measurement_method '\w scans'
_diffrn_radiation_type CuK\a
_diffrn_radiation_wavelength 1.54184
_diffrn_reflns_av_R_equivalents 0.0420
_diffrn_reflns_av_unetI/netI 0.0354
_diffrn_reflns_Laue_measured_fraction_full 0.996
_diffrn_reflns_Laue_measured_fraction_max 0.973
_diffrn_reflns_limit_h_max 12
_diffrn_reflns_limit_h_min -22
_diffrn_reflns_limit_k_max 19
_diffrn_reflns_limit_k_min -22
_diffrn_reflns_limit_l_max 22
_diffrn_reflns_limit_l_min -26
_diffrn_reflns_number 12910
_diffrn_reflns_point_group_measured_fraction_full 0.996
_diffrn_reflns_point_group_measured_fraction_max 0.973
_diffrn_reflns_theta_full 67.684
_diffrn_reflns_theta_max 77.872
_diffrn_reflns_theta_min 3.256
_exptl_absorpt_coefficient_mu 5.322
_exptl_absorpt_correction_T_max 1.000
_exptl_absorpt_correction_T_min 0.400
_exptl_absorpt_correction_type gaussian
_exptl_absorpt_process_details
;
CrysAlisPro 1.171.41.92a (Rigaku Oxford Diffraction, 2020)
Numerical absorption correction based on gaussian integration over
a multifaceted crystal model
Empirical absorption correction using spherical harmonics,
implemented in SCALE3 ABSPACK scaling algorithm.
;
_exptl_crystal_colour red
_exptl_crystal_colour_primary red
_exptl_crystal_density_diffrn 1.532
_exptl_crystal_description block
_exptl_crystal_F_000 3136
_exptl_crystal_size_max 0.19
_exptl_crystal_size_mid 0.15
_exptl_crystal_size_min 0.14
_refine_diff_density_max 0.382
_refine_diff_density_min -0.514
_refine_diff_density_rms 0.068
_refine_ls_extinction_method none
_refine_ls_goodness_of_fit_ref 1.131
_refine_ls_hydrogen_treatment constr
_refine_ls_matrix_type full
_refine_ls_number_parameters 228
_refine_ls_number_reflns 3437
_refine_ls_number_restraints 0
_refine_ls_restrained_S_all 1.131
_refine_ls_R_factor_all 0.0558
_refine_ls_R_factor_gt 0.0468
_refine_ls_shift/su_max 0.000
_refine_ls_shift/su_mean 0.000
_refine_ls_structure_factor_coef Fsqd
_refine_ls_weighting_details 'w=1/[\s^2^(Fo^2^)+(0.0534P)^2^+15.2595P] where P=(Fo^2^+2Fc^2^)/3'
_refine_ls_weighting_scheme calc
_refine_ls_wR_factor_gt 0.1233
_refine_ls_wR_factor_ref 0.1352
_reflns_Friedel_coverage 0.000
_reflns_number_gt 2963
_reflns_number_total 3437
_reflns_threshold_expression 'I > 2\s(I)'
_cod_data_source_file d5dt00105f2.cif
_cod_data_source_block exp_2911
_cod_depositor_comments 'Adding full bibliography for 7718146--7718153.cif.'
_cod_original_cell_volume 6610.5(4)
_cod_original_sg_symbol_H-M 'I 41/a'
_cod_database_code 7718150
_shelx_shelxl_version_number 2019/3
_shelx_space_group_comment
;
The symmetry employed for this shelxl refinement is uniquely defined
by the following loop, which should always be used as a source of
symmetry information in preference to the above space-group names.
They are only intended as comments.
;
_shelx_estimated_absorpt_t_max 0.523
_shelx_estimated_absorpt_t_min 0.431
_olex2_refinement_description
;
1. Fixed Uiso
 At 1.2 times of:
  All C(H) groups, All C(H,H) groups
 At 1.5 times of:
  All C(H,H,H) groups
2.a Secondary CH2 refined with riding coordinates:
 C24(H24A,H24B)
2.b Aromatic/amide H refined with riding coordinates:
 C12(H12), C18(H18), C5(H5), C16(H16), C11(H11), C14(H14), C15(H15), C17(H17)
2.c Idealised Me refined as rotating group:
 C21(H21A,H21B,H21C), C25(H25A,H25B,H25C)
;
_olex2_submission_special_instructions 'No special instructions were received'
_oxdiff_exptl_absorpt_empirical_details
;
Empirical correction (ABSPACK) includes:
- Absorption correction using spherical harmonics
- Frame scaling
;

loop_
_space_group_symop_operation_xyz
'x, y, z'
'-x+1/2, -y, z+1/2'
'-y+3/4, x+1/4, z+1/4'
'y+3/4, -x+3/4, z+3/4'
'x+1/2, y+1/2, z+1/2'
'-x+1, -y+1/2, z+1'
'-y+5/4, x+3/4, z+3/4'
'y+5/4, -x+5/4, z+5/4'
'-x, -y, -z'
'x-1/2, y, -z-1/2'
'y-3/4, -x-1/4, -z-1/4'
'-y-3/4, x-3/4, -z-3/4'
'-x+1/2, -y+1/2, -z+1/2'
'x, y+1/2, -z'
'y-1/4, -x+1/4, -z+1/4'
'-y-1/4, x-1/4, -z-1/4'

loop_
_atom_site_label
_atom_site_type_symbol
_atom_site_fract_x
_atom_site_fract_y
_atom_site_fract_z
_atom_site_U_iso_or_equiv
_atom_site_adp_type
_atom_site_occupancy
_atom_site_site_symmetry_order
_atom_site_calc_flag
_atom_site_refinement_flags_posn
_atom_site_refinement_flags_adp
_atom_site_refinement_flags_occupancy
_atom_site_disorder_assembly
_atom_site_disorder_group
V1 V 0.10728(3) 0.39458(3) 0.35849(2) 0.03131(17) Uani 1 1 d . . . . .
O2 O 0.20013(11) 0.38185(11) 0.31934(9) 0.0341(4) Uani 1 1 d . . . . .
O9 O 0.01461(11) 0.45295(11) 0.37624(10) 0.0340(4) Uani 1 1 d . . . . .
O20 O 0.33127(12) 0.31428(12) 0.30110(11) 0.0395(5) Uani 1 1 d . . . . .
O23 O 0.12660(12) 0.38378(12) 0.43990(11) 0.0389(5) Uani 1 1 d . . . . .
O22 O 0.06635(13) 0.31628(12) 0.34277(12) 0.0439(5) Uani 1 1 d . . . . .
N6 N 0.07488(13) 0.44429(13) 0.27126(11) 0.0311(5) Uani 1 1 d . . . . .
N7 N 0.00585(13) 0.48406(14) 0.27146(11) 0.0334(5) Uani 1 1 d . . . . .
N13 N -0.23213(14) 0.58909(14) 0.37249(12) 0.0329(5) Uani 1 1 d . . . . .
C3 C 0.22159(16) 0.37079(15) 0.25999(14) 0.0304(6) Uani 1 1 d . . . . .
C8 C -0.01979(16) 0.48378(16) 0.32867(14) 0.0311(6) Uani 1 1 d . . . . .
C4 C 0.17811(16) 0.39612(16) 0.20885(14) 0.0330(6) Uani 1 1 d . . . . .
C12 C -0.19783(18) 0.54179(19) 0.41214(15) 0.0410(7) Uani 1 1 d . . . . .
H12 H -0.221774 0.531271 0.451165 0.049 Uiso 1 1 calc R U . . .
C10 C -0.09366(16) 0.52070(16) 0.34245(14) 0.0321(6) Uani 1 1 d . . . . .
C19 C 0.29182(16) 0.33494(16) 0.24851(14) 0.0326(6) Uani 1 1 d . . . . .
C18 C 0.31583(17) 0.32228(18) 0.18777(16) 0.0393(7) Uani 1 1 d . . . . .
H18 H 0.363179 0.298135 0.180294 0.047 Uiso 1 1 calc R U . . .
C5 C 0.10747(16) 0.43633(17) 0.21710(14) 0.0339(6) Uani 1 1 d . . . . .
H5 H 0.083797 0.457939 0.181216 0.041 Uiso 1 1 calc R U . . .
C16 C 0.20384(18) 0.38274(19) 0.14715(15) 0.0414(7) Uani 1 1 d . . . . .
H16 H 0.174819 0.399974 0.112352 0.050 Uiso 1 1 calc R U . . .
C11 C -0.12918(18) 0.50727(19) 0.39937(15) 0.0404(7) Uani 1 1 d . . . . .
H11 H -0.106496 0.474527 0.429443 0.049 Uiso 1 1 calc R U . . .
C14 C -0.19714(18) 0.60272(19) 0.31812(15) 0.0419(7) Uani 1 1 d . . . . .
H14 H -0.220505 0.636798 0.289451 0.050 Uiso 1 1 calc R U . . .
C15 C -0.12916(19) 0.57027(19) 0.30114(15) 0.0422(7) Uani 1 1 d . . . . .
H15 H -0.106783 0.581637 0.261644 0.051 Uiso 1 1 calc R U . . .
C17 C 0.2708(2) 0.3448(2) 0.13734(16) 0.0466(8) Uani 1 1 d . . . . .
H17 H 0.286619 0.333858 0.095672 0.056 Uiso 1 1 calc R U . . .
C21 C 0.40897(18) 0.2932(2) 0.29280(18) 0.0479(8) Uani 1 1 d . . . . .
H21A H 0.411767 0.245984 0.268644 0.072 Uiso 1 1 calc R U . . .
H21B H 0.432715 0.285753 0.333961 0.072 Uiso 1 1 calc R U . . .
H21C H 0.435710 0.333573 0.270104 0.072 Uiso 1 1 calc R U . . .
C24 C 0.0951(2) 0.3290(2) 0.48218(18) 0.0497(8) Uani 1 1 d . . . . .
H24A H 0.130484 0.320720 0.517648 0.060 Uiso 1 1 calc R U . . .
H24B H 0.088285 0.280072 0.460051 0.060 Uiso 1 1 calc R U . . .
C25 C 0.0195(2) 0.3561(2) 0.5070(2) 0.0565(9) Uani 1 1 d . . . . .
H25A H -0.017674 0.356692 0.472811 0.085 Uiso 1 1 calc R U . . .
H25B H 0.025123 0.407427 0.524117 0.085 Uiso 1 1 calc R U . . .
H25C H 0.002138 0.321747 0.540227 0.085 Uiso 1 1 calc R U . . .

loop_
_atom_site_aniso_label
_atom_site_aniso_U_11
_atom_site_aniso_U_22
_atom_site_aniso_U_33
_atom_site_aniso_U_23
_atom_site_aniso_U_13
_atom_site_aniso_U_12
V1 0.0329(3) 0.0300(3) 0.0311(3) -0.00084(19) 0.0016(2) 0.00315(19)
O2 0.0344(10) 0.0386(11) 0.0291(10) -0.0054(8) -0.0008(8) 0.0037(8)
O9 0.0321(10) 0.0367(10) 0.0333(11) 0.0001(9) 0.0008(8) 0.0059(8)
O20 0.0330(10) 0.0459(12) 0.0397(12) -0.0017(10) -0.0022(9) 0.0064(9)
O23 0.0408(11) 0.0403(11) 0.0357(11) 0.0039(9) 0.0023(9) 0.0040(9)
O22 0.0441(12) 0.0347(11) 0.0530(14) -0.0035(10) 0.0026(11) 0.0015(9)
N6 0.0305(12) 0.0333(12) 0.0295(12) -0.0037(10) -0.0011(9) 0.0005(9)
N7 0.0302(12) 0.0379(13) 0.0322(13) -0.0015(10) -0.0009(10) 0.0060(10)
N13 0.0337(12) 0.0345(12) 0.0304(12) 0.0016(10) 0.0043(10) 0.0008(10)
C3 0.0330(14) 0.0267(13) 0.0315(14) -0.0031(11) 0.0035(11) -0.0022(10)
C8 0.0298(13) 0.0302(13) 0.0334(14) -0.0011(11) 0.0005(11) -0.0007(11)
C4 0.0344(14) 0.0314(14) 0.0332(15) -0.0008(12) 0.0020(12) -0.0002(11)
C12 0.0387(16) 0.0537(19) 0.0306(15) 0.0096(14) 0.0076(13) 0.0076(14)
C10 0.0320(14) 0.0307(14) 0.0336(15) -0.0022(11) 0.0002(11) -0.0021(11)
C19 0.0341(14) 0.0297(13) 0.0341(15) -0.0019(11) -0.0010(12) -0.0024(11)
C18 0.0352(15) 0.0405(16) 0.0421(17) -0.0027(13) 0.0069(13) 0.0062(13)
C5 0.0351(14) 0.0354(14) 0.0312(15) 0.0002(12) 0.0021(12) 0.0010(11)
C16 0.0405(16) 0.0510(18) 0.0328(16) 0.0053(13) 0.0030(13) 0.0048(14)
C11 0.0411(17) 0.0454(17) 0.0348(16) 0.0066(13) 0.0046(13) 0.0074(13)
C14 0.0411(16) 0.0501(18) 0.0344(16) 0.0078(14) 0.0042(13) 0.0097(14)
C15 0.0431(16) 0.0536(19) 0.0299(15) 0.0084(14) 0.0063(13) 0.0111(14)
C17 0.0489(19) 0.054(2) 0.0366(17) 0.0017(15) 0.0085(15) 0.0108(15)
C21 0.0344(15) 0.0499(19) 0.059(2) -0.0056(16) -0.0052(15) 0.0084(14)
C24 0.054(2) 0.0496(19) 0.0457(19) 0.0154(16) 0.0054(16) 0.0015(15)
C25 0.054(2) 0.059(2) 0.056(2) 0.0062(18) 0.0122(18) -0.0040(17)

loop_
_atom_type_symbol
_atom_type_description
_atom_type_scat_dispersion_real
_atom_type_scat_dispersion_imag
_atom_type_scat_source
C C 0.0181 0.0091 'International Tables Vol C Tables 4.2.6.8 and 6.1.1.4'
H H 0.0000 0.0000 'International Tables Vol C Tables 4.2.6.8 and 6.1.1.4'
N N 0.0311 0.0180 'International Tables Vol C Tables 4.2.6.8 and 6.1.1.4'
O O 0.0492 0.0322 'International Tables Vol C Tables 4.2.6.8 and 6.1.1.4'
V V 0.0687 2.1097 'International Tables Vol C Tables 4.2.6.8 and 6.1.1.4'

loop_
_exptl_crystal_face_index_h
_exptl_crystal_face_index_k
_exptl_crystal_face_index_l
_exptl_crystal_face_perp_dist
1 2 -2 0.0741
-2 -8 10 0.0693
8 3 9 0.0709
-8 -3 -9 0.0759
0 0 -14 0.0961
0 0 14 0.0851
-5 -5 -11 0.0790
5 5 11 0.0637
-6 1 12 0.0894
6 -1 -12 0.0894
9 0 -9 0.0787
-9 0 9 0.0589
-5 5 11 0.0600
5 -5 -11 0.1043
0 11 0 0.0672
0 -11 0 0.0782

loop_
_geom_angle_atom_site_label_1
_geom_angle_atom_site_label_2
_geom_angle_atom_site_label_3
_geom_angle
_geom_angle_site_symmetry_1
_geom_angle_site_symmetry_3
_geom_angle_publ_flag
O2 V1 O9 152.19(9) . . ?
O2 V1 N6 83.93(9) . . ?
O2 V1 N13 80.67(9) . 16_666 ?
O9 V1 N6 74.34(9) . . ?
O9 V1 N13 79.71(8) . 16_666 ?
O23 V1 O2 104.90(10) . . ?
O23 V1 O9 91.58(9) . . ?
O23 V1 N6 161.00(10) . . ?
O23 V1 N13 81.78(9) . 16_666 ?
O22 V1 O2 101.59(11) . . ?
O22 V1 O9 96.74(10) . . ?
O22 V1 O23 101.48(12) . . ?
O22 V1 N6 92.96(11) . . ?
O22 V1 N13 175.30(11) . 16_666 ?
N6 V1 N13 83.15(9) . 16_666 ?
C3 O2 V1 134.08(18) . . ?
C8 O9 V1 117.15(18) . . ?
C19 O20 C21 117.1(3) . . ?
C24 O23 V1 127.7(2) . . ?
N7 N6 V1 115.76(17) . . ?
C5 N6 V1 127.8(2) . . ?
C5 N6 N7 116.2(2) . . ?
C8 N7 N6 107.6(2) . . ?
C12 N13 V1 123.3(2) . 11_566 ?
C12 N13 C14 117.0(3) . . ?
C14 N13 V1 119.6(2) . 11_566 ?
O2 C3 C4 122.2(3) . . ?
O2 C3 C19 118.6(3) . . ?
C4 C3 C19 119.1(3) . . ?
O9 C8 C10 116.0(3) . . ?
N7 C8 O9 124.8(3) . . ?
N7 C8 C10 119.2(3) . . ?
C3 C4 C5 122.2(3) . . ?
C3 C4 C16 119.6(3) . . ?
C16 C4 C5 118.2(3) . . ?
N13 C12 H12 118.4 . . ?
N13 C12 C11 123.3(3) . . ?
C11 C12 H12 118.4 . . ?
C11 C10 C8 119.6(3) . . ?
C11 C10 C15 117.3(3) . . ?
C15 C10 C8 123.1(3) . . ?
O20 C19 C3 115.1(3) . . ?
O20 C19 C18 124.7(3) . . ?
C18 C19 C3 120.3(3) . . ?
C19 C18 H18 119.9 . . ?
C19 C18 C17 120.1(3) . . ?
C17 C18 H18 119.9 . . ?
N6 C5 C4 122.9(3) . . ?
N6 C5 H5 118.5 . . ?
C4 C5 H5 118.5 . . ?
C4 C16 H16 120.0 . . ?
C17 C16 C4 120.0(3) . . ?
C17 C16 H16 120.0 . . ?
C12 C11 C10 119.5(3) . . ?
C12 C11 H11 120.2 . . ?
C10 C11 H11 120.2 . . ?
N13 C14 H14 118.1 . . ?
N13 C14 C15 123.8(3) . . ?
C15 C14 H14 118.1 . . ?
C10 C15 H15 120.4 . . ?
C14 C15 C10 119.2(3) . . ?
C14 C15 H15 120.4 . . ?
C18 C17 H17 119.6 . . ?
C16 C17 C18 120.8(3) . . ?
C16 C17 H17 119.6 . . ?
O20 C21 H21A 109.5 . . ?
O20 C21 H21B 109.5 . . ?
O20 C21 H21C 109.5 . . ?
H21A C21 H21B 109.5 . . ?
H21A C21 H21C 109.5 . . ?
H21B C21 H21C 109.5 . . ?
O23 C24 H24A 109.6 . . ?
O23 C24 H24B 109.6 . . ?
O23 C24 C25 110.4(3) . . ?
H24A C24 H24B 108.1 . . ?
C25 C24 H24A 109.6 . . ?
C25 C24 H24B 109.6 . . ?
C24 C25 H25A 109.5 . . ?
C24 C25 H25B 109.5 . . ?
C24 C25 H25C 109.5 . . ?
H25A C25 H25B 109.5 . . ?
H25A C25 H25C 109.5 . . ?
H25B C25 H25C 109.5 . . ?

loop_
_geom_bond_atom_site_label_1
_geom_bond_atom_site_label_2
_geom_bond_distance
_geom_bond_site_symmetry_2
_geom_bond_publ_flag
V1 O2 1.850(2) . ?
V1 O9 1.9666(19) . ?
V1 O23 1.776(2) . ?
V1 O22 1.592(2) . ?
V1 N6 2.131(2) . ?
V1 N13 2.403(2) 16_666 ?
O2 C3 1.333(3) . ?
O9 C8 1.299(3) . ?
O20 C19 1.367(4) . ?
O20 C21 1.429(4) . ?
O23 C24 1.432(4) . ?
N6 N7 1.404(3) . ?
N6 C5 1.296(4) . ?
N7 C8 1.299(4) . ?
N13 C12 1.331(4) . ?
N13 C14 1.333(4) . ?
C3 C4 1.404(4) . ?
C3 C19 1.411(4) . ?
C8 C10 1.484(4) . ?
C4 C5 1.443(4) . ?
C4 C16 1.410(4) . ?
C12 H12 0.9500 . ?
C12 C11 1.381(4) . ?
C10 C11 1.384(4) . ?
C10 C15 1.388(4) . ?
C19 C18 1.379(4) . ?
C18 H18 0.9500 . ?
C18 C17 1.393(5) . ?
C5 H5 0.9500 . ?
C16 H16 0.9500 . ?
C16 C17 1.371(5) . ?
C11 H11 0.9500 . ?
C14 H14 0.9500 . ?
C14 C15 1.376(4) . ?
C15 H15 0.9500 . ?
C17 H17 0.9500 . ?
C21 H21A 0.9800 . ?
C21 H21B 0.9800 . ?
C21 H21C 0.9800 . ?
C24 H24A 0.9900 . ?
C24 H24B 0.9900 . ?
C24 C25 1.510(5) . ?
C25 H25A 0.9800 . ?
C25 H25B 0.9800 . ?
C25 H25C 0.9800 . ?

loop_
_geom_torsion_atom_site_label_1
_geom_torsion_atom_site_label_2
_geom_torsion_atom_site_label_3
_geom_torsion_atom_site_label_4
_geom_torsion
_geom_torsion_site_symmetry_1
_geom_torsion_site_symmetry_2
_geom_torsion_site_symmetry_3
_geom_torsion_site_symmetry_4
_geom_torsion_publ_flag
V1 O2 C3 C4 26.7(4) . . . . ?
V1 O2 C3 C19 -155.8(2) . . . . ?
V1 O9 C8 N7 -5.9(4) . . . . ?
V1 O9 C8 C10 173.93(18) . . . . ?
V1 O23 C24 C25 -84.2(4) . . . . ?
V1 N6 N7 C8 3.6(3) . . . . ?
V1 N6 C5 C4 -6.2(4) . . . . ?
V1 N13 C12 C11 175.8(3) 11_566 . . . ?
V1 N13 C14 C15 -175.2(3) 11_566 . . . ?
O2 V1 O23 C24 -120.4(2) . . . . ?
O2 C3 C4 C5 0.4(4) . . . . ?
O2 C3 C4 C16 180.0(3) . . . . ?
O2 C3 C19 O20 0.5(4) . . . . ?
O2 C3 C19 C18 179.8(3) . . . . ?
O9 V1 O2 C3 -68.8(3) . . . . ?
O9 V1 O23 C24 82.2(3) . . . . ?
O9 C8 C10 C11 -13.5(4) . . . . ?
O9 C8 C10 C15 165.1(3) . . . . ?
O20 C19 C18 C17 179.2(3) . . . . ?
O23 V1 O2 C3 166.7(2) . . . . ?
O22 V1 O2 C3 61.4(3) . . . . ?
O22 V1 O23 C24 -15.0(3) . . . . ?
N6 V1 O2 C3 -30.4(2) . . . . ?
N6 V1 O23 C24 123.7(3) . . . . ?
N6 N7 C8 O9 1.2(4) . . . . ?
N6 N7 C8 C10 -178.6(2) . . . . ?
N7 N6 C5 C4 -179.2(2) . . . . ?
N7 C8 C10 C11 166.4(3) . . . . ?
N7 C8 C10 C15 -15.1(4) . . . . ?
N13 V1 O2 C3 -114.4(3) 16_666 . . . ?
N13 V1 O23 C24 161.6(3) 16_666 . . . ?
N13 C12 C11 C10 -1.0(5) . . . . ?
N13 C14 C15 C10 -0.5(6) . . . . ?
C3 C4 C5 N6 -8.2(5) . . . . ?
C3 C4 C16 C17 0.3(5) . . . . ?
C3 C19 C18 C17 0.0(5) . . . . ?
C8 C10 C11 C12 179.9(3) . . . . ?
C8 C10 C15 C14 -179.1(3) . . . . ?
C4 C3 C19 O20 178.1(2) . . . . ?
C4 C3 C19 C18 -2.6(4) . . . . ?
C4 C16 C17 C18 -3.0(5) . . . . ?
C12 N13 C14 C15 0.7(5) . . . . ?
C19 C3 C4 C5 -177.1(3) . . . . ?
C19 C3 C4 C16 2.4(4) . . . . ?
C19 C18 C17 C16 2.9(5) . . . . ?
C5 N6 N7 C8 177.5(3) . . . . ?
C5 C4 C16 C17 179.9(3) . . . . ?
C16 C4 C5 N6 172.3(3) . . . . ?
C11 C10 C15 C14 -0.5(5) . . . . ?
C14 N13 C12 C11 0.0(5) . . . . ?
C15 C10 C11 C12 1.2(5) . . . . ?
C21 O20 C19 C3 -166.7(3) . . . . ?
C21 O20 C19 C18 14.0(4) . . . . ?
